data_7009479
loop_
_publ_author_name
'Liu, Guang'
'Wei, Yong-Ge'
'Liu, Jian'
'Liu, Qun'
'Zhang, Shi-Wei'
'Tang, You-Qi'

_publ_section_title
;
 Synthesis and crystal structure of novel ring-like polyoxomolybdate
 and its 2-D self-assembly
;
_journal_issue 7
_journal_name_full 'Journal of the Chemical Society, Dalton Transactions'
_journal_page_first 1013
_journal_paper_doi 10.1039/b001361g
_journal_year 2000
_chemical_formula_sum 'C8 H106 Ca5 Mo18 N4 O106'
_chemical_formula_weight 3882.29
_chemical_name_systematic
; 
 ? 
;
_space_group_IT_number 2
_symmetry_space_group_name_Hall '-P 1'
_symmetry_space_group_name_H-M 'P -1'
_atom_sites_solution_hydrogens geom
_atom_sites_solution_primary direct
_atom_sites_solution_secondary difmap
_audit_creation_method SHELXL-97
_cell_angle_alpha 114.07(3)
_cell_angle_beta 93.80(3)
_cell_angle_gamma 90.24(3)
_cell_formula_units_Z 1
_cell_length_a 11.453(2)
_cell_length_b 14.510(3)
_cell_length_c 17.654(4)
_cell_measurement_temperature 293(2)
_cell_volume 2671.2(11)
_computing_structure_refinement 'SHELXL-97 (Sheldrick, 1997)'
_computing_structure_solution 'SHELXS-97 (Sheldrick, 1990)'
_diffrn_ambient_temperature 293(2)
_diffrn_measured_fraction_theta_full 0.998
_diffrn_measured_fraction_theta_max 0.998
_diffrn_radiation_monochromator graphite
_diffrn_radiation_source 'fine-focus sealed tube'
_diffrn_radiation_type MoK\a
_diffrn_radiation_wavelength 0.71073
_diffrn_reflns_av_R_equivalents 0.0674
_diffrn_reflns_av_sigmaI/netI 0.0389
_diffrn_reflns_limit_h_max 13
_diffrn_reflns_limit_h_min -13
_diffrn_reflns_limit_k_max 17
_diffrn_reflns_limit_k_min -15
_diffrn_reflns_limit_l_max 0
_diffrn_reflns_limit_l_min -20
_diffrn_reflns_number 9717
_diffrn_reflns_theta_full 25.00
_diffrn_reflns_theta_max 25.00
_diffrn_reflns_theta_min 2.26
_exptl_absorpt_coefficient_mu 2.401
_exptl_crystal_density_diffrn 2.413
_exptl_crystal_density_method 'not measured'
_exptl_crystal_F_000 1886
_refine_diff_density_max 2.125
_refine_diff_density_min -2.047
_refine_diff_density_rms 0.255
_refine_ls_extinction_method none
_refine_ls_goodness_of_fit_ref 1.035
_refine_ls_hydrogen_treatment mixed
_refine_ls_matrix_type full
_refine_ls_number_parameters 663
_refine_ls_number_reflns 9386
_refine_ls_number_restraints 0
_refine_ls_restrained_S_all 1.035
_refine_ls_R_factor_all 0.0677
_refine_ls_R_factor_gt 0.0568
_refine_ls_shift/su_max 0.049
_refine_ls_shift/su_mean 0.002
_refine_ls_structure_factor_coef Fsqd
_refine_ls_weighting_details 'w=1/[\s^2^(Fo^2^)+(0.1161P)^2^+10.2498P] where P=(Fo^2^+2Fc^2^)/3'
_refine_ls_weighting_scheme calc
_refine_ls_wR_factor_gt 0.1569
_refine_ls_wR_factor_ref 0.1663
_reflns_number_gt 7875
_reflns_number_total 9386
_reflns_threshold_expression >2sigma(I)
_cod_data_source_file b001361g.txt
_cod_data_source_block compound1
_cod_depositor_comments
;
The following automatic conversions were performed:

'_refine_ls_weighting_scheme' value 'calc
w=1/[\s^2^(Fo^2^)+(0.1161P)^2^+10.2498P] where P=(Fo^2^+2Fc^2^)/3'
was changed to 'calc'. New tag '_refine_ls_weighting_details' was
created. The value of the new tag was set to
'w=1/[\s^2^(Fo^2^)+(0.1161P)^2^+10.2498P] where P=(Fo^2^+2Fc^2^)/3'.

Automatic conversion script
Id: cif_fix_values 3143 2015-03-26 13:38:13Z robertas 
;
_cod_original_cell_volume 2671.2(9)
_cod_database_code 7009479

loop_
_symmetry_equiv_pos_as_xyz
'x, y, z'
'-x, -y, -z'

loop_
_atom_site_label
_atom_site_type_symbol
_atom_site_fract_x
_atom_site_fract_y
_atom_site_fract_z
_atom_site_U_iso_or_equiv
_atom_site_adp_type
_atom_site_occupancy
_atom_site_calc_flag
_atom_site_refinement_flags
_atom_site_disorder_assembly
_atom_site_disorder_group
Mo1 Mo 0.46740(5) 0.79478(5) 0.07248(4) 0.02132(17) Uani 1 d . . .
Mo2 Mo 0.39258(5) 0.73447(5) 0.18097(4) 0.02060(17) Uani 1 d . . .
Mo3 Mo 0.29429(5) 0.46414(5) 0.15318(4) 0.01958(17) Uani 1 d . . .
Mo4 Mo 0.28642(5) 0.29562(5) 0.02046(4) 0.01995(17) Uani 1 d . . .
Mo5 Mo 0.69185(6) 0.81964(5) 0.21115(4) 0.02411(18) Uani 1 d . . .
Mo6 Mo 0.59417(6) 0.74814(5) 0.35046(4) 0.02521(18) Uani 1 d . . .
Mo7 Mo 0.49792(6) 0.48730(5) 0.32392(4) 0.02638(18) Uani 1 d . . .
Mo8 Mo 0.49445(6) 0.27883(5) 0.15501(4) 0.02380(17) Uani 1 d . . .
Mo9 Mo 0.31691(6) 0.66449(5) 0.32090(4) 0.02539(18) Uani 1 d . . .
Ca1 Ca 0.5000 0.5000 0.0000 0.0497(7) Uani 1 d S . .
Ca2 Ca 0.84510(18) 0.53969(18) 0.32424(13) 0.0472(5) Uani 1 d . . .
Ca3 Ca 0.6012(3) 0.8762(2) 0.60747(15) 0.0647(7) Uani 1 d . . .
O1 O 0.3527(5) 0.6053(4) 0.1876(3) 0.0247(11) Uani 1 d . . .
O2 O 0.5798(4) 0.6956(4) 0.2137(3) 0.0223(11) Uani 1 d . . .
O3 O 0.4855(4) 0.4425(4) 0.1865(3) 0.0237(11) Uani 1 d . . .
O4 O 0.4087(5) 0.7741(4) 0.3103(3) 0.0262(12) Uani 1 d . . .
O5 O 0.3003(4) 0.3201(4) 0.1390(3) 0.0234(11) Uani 1 d . . .
O6 O 0.6477(4) 0.7552(4) 0.0940(3) 0.0228(11) Uani 1 d . . .
O7 O 0.4999(5) 0.6256(4) 0.3297(3) 0.0275(12) Uani 1 d . . .
O8 O 0.4241(4) 0.6621(4) 0.0660(3) 0.0220(11) Uani 1 d . . .
O9 O 0.3135(5) 0.5192(4) 0.2849(3) 0.0262(12) Uani 1 d . . .
O10 O 0.3355(5) 0.4327(4) 0.0409(3) 0.0229(11) Uani 1 d . . .
O11 O 0.4709(5) 0.2708(4) 0.0436(3) 0.0258(12) Uani 1 d . . .
O12 O 0.2788(5) 0.1364(4) -0.0067(4) 0.0291(12) Uani 1 d . . .
O13 O 0.4938(5) 0.8543(4) 0.1948(3) 0.0262(12) Uani 1 d . . .
O14 O 0.4579(5) 0.3457(4) 0.2708(4) 0.0296(12) Uani 1 d . . .
O15 O 0.6481(5) 0.8576(4) 0.3250(3) 0.0296(13) Uani 1 d . . .
O16 O 0.5621(5) 0.9262(4) 0.0772(4) 0.0287(12) Uani 1 d . . .
O17 O 0.1424(5) 0.2868(4) -0.0088(4) 0.0302(13) Uani 1 d . . .
O18 O 0.8210(5) 0.7630(5) 0.2130(4) 0.0373(14) Uani 1 d . . .
O19 O 0.6481(5) 0.4868(5) 0.3347(4) 0.0377(14) Uani 1 d . . .
O20 O 0.6434(5) 0.2792(5) 0.1636(4) 0.0379(14) Uani 1 d . . .
O21 O 0.3183(6) 0.7070(5) 0.4272(4) 0.0395(15) Uani 1 d . . .
O22 O 0.4516(6) 0.5086(5) 0.4199(4) 0.0431(16) Uani 1 d . . .
O23 O 0.3424(5) 0.8400(5) 0.0476(4) 0.0358(14) Uani 1 d . . .
O24 O 0.2560(5) 0.7781(4) 0.1797(4) 0.0319(13) Uani 1 d . . .
O25 O 0.7294(6) 0.9392(5) 0.2221(4) 0.0404(15) Uani 1 d . . .
O26 O 0.4527(5) 0.1597(4) 0.1424(4) 0.0369(14) Uani 1 d . . .
O27 O 0.7216(5) 0.6894(5) 0.3537(4) 0.0361(14) Uani 1 d . . .
O28 O 0.1487(5) 0.4819(4) 0.1511(4) 0.0299(12) Uani 1 d . . .
O29 O 0.5699(6) 0.8188(5) 0.4524(4) 0.0380(15) Uani 1 d . . .
O30 O 0.1768(5) 0.6869(5) 0.2926(4) 0.0366(14) Uani 1 d . . .
O31 O 0.6438(5) 0.5098(4) 0.1130(4) 0.0299(13) Uani 1 d . . .
O32 O 0.8051(6) 0.4948(6) 0.1832(4) 0.0499(18) Uani 1 d . . .
C1 C 0.7474(7) 0.4856(6) 0.1189(5) 0.0298(18) Uani 1 d . . .
C2 C 0.1943(8) 0.5608(8) -0.0374(6) 0.042(2) Uani 1 d . . .
H2A H 0.1921 0.5123 -0.0126 0.080 Uiso 1 calc R . .
H2B H 0.2405 0.6196 0.0008 0.080 Uiso 1 calc R . .
N1 N -0.0734(6) 0.4088(6) 0.0496(5) 0.0401(18) Uani 1 d . . .
C3 C 0.3441(7) 0.0662(6) -0.0472(5) 0.0274(17) Uani 1 d . . .
C4 C 0.6932(8) 1.0394(7) 0.0645(7) 0.045(2) Uani 1 d . . .
H4A H 0.7009 1.0787 0.1242 0.080 Uiso 1 calc R . .
H4B H 0.6329 1.0690 0.0410 0.080 Uiso 1 calc R . .
N2 N 0.1936(7) -0.0455(6) -0.0294(6) 0.046(2) Uani 1 d . . .
OW1 O 1.0452(8) 0.4861(8) 0.3029(7) 0.088(3) Uani 1 d . . .
OW2 O 0.4949(12) 0.9243(8) 0.7344(5) 0.100(4) Uani 1 d . . .
OW3 O 0.8734(12) 0.6033(11) 0.4685(7) 0.117(4) Uani 1 d . . .
OW4 O 0.4119(9) 0.9454(6) 0.5799(5) 0.074(3) Uani 1 d . . .
OW5 O 0.6815(10) 0.7596(8) 0.6667(7) 0.087(3) Uani 1 d . . .
OW6 O 0.8530(10) 0.3665(10) 0.3083(11) 0.123(5) Uani 1 d . . .
OW7 O 0.7931(10) 0.8285(10) 0.5526(7) 0.100(4) Uani 1 d . . .
OW8 O 0.6492(10) 1.0329(7) 0.5846(6) 0.085(3) Uani 1 d . . .
OW9 O 0.4799(10) 0.7218(8) 0.5562(6) 0.087(3) Uani 1 d . . .
OW10 O 0.9558(8) 0.6862(9) 0.3354(9) 0.114(5) Uani 1 d . . .
OW11 O 0.7302(16) 0.9872(11) 0.7248(9) 0.148(6) Uani 1 d . . .
W1 O 0.0113(6) 0.6343(6) 0.1202(5) 0.0543(19) Uani 1 d . . .
W2 O 0.8893(8) 0.2550(6) 0.1087(6) 0.073(2) Uani 1 d . . .
W3 O 0.7696(10) 0.9295(9) 0.8579(7) 0.095(3) Uani 1 d . . .
W4 O 1.1026(13) 0.2497(14) 0.1900(12) 0.159(7) Uani 1 d . . .
W5A O 0.0113(12) 0.0777(13) -0.0587(14) 0.109(7) Uani 0.67 d P . .
W5B O -0.060(4) 0.146(3) -0.103(5) 0.26(5) Uani 0.33 d P . .
W6 O 0.7947(16) 0.491(2) 0.5489(18) 0.229(11) Uani 1 d . . .
W7A O 0.885(2) 0.908(3) 0.4289(16) 0.216(14) Uani 0.75 d P . .
W7B O 1.054(5) 0.182(5) 0.317(4) 0.131(19) Uiso 0.25 d P . .
W8A O 1.046(3) 0.987(4) 0.794(6) 0.53(8) Uani 0.50 d P . .
W8B O 0.903(3) 1.102(2) 0.684(4) 0.23(2) Uani 0.50 d P . .
W9 O 0.722(3) 0.219(3) 0.325(2) 0.338(18) Uiso 1 d . . .
W10A O 0.845(4) 0.138(4) 0.475(6) 0.34(7) Uani 0.33 d P . .
W10B O 0.900(3) 0.314(3) 0.469(3) 0.31(3) Uani 0.67 d P . .

loop_
_atom_site_aniso_label
_atom_site_aniso_U_11
_atom_site_aniso_U_22
_atom_site_aniso_U_33
_atom_site_aniso_U_23
_atom_site_aniso_U_13
_atom_site_aniso_U_12
Mo1 0.0189(3) 0.0173(3) 0.0240(3) 0.0041(3) 0.0055(3) 0.0012(2)
Mo2 0.0174(3) 0.0172(3) 0.0212(3) 0.0011(3) 0.0056(2) 0.0000(2)
Mo3 0.0159(3) 0.0187(3) 0.0196(3) 0.0028(3) 0.0047(2) -0.0010(2)
Mo4 0.0161(3) 0.0178(3) 0.0216(3) 0.0032(3) 0.0045(2) -0.0007(2)
Mo5 0.0208(3) 0.0223(3) 0.0214(3) 0.0007(3) 0.0028(3) -0.0048(3)
Mo6 0.0235(3) 0.0255(4) 0.0175(3) -0.0008(3) 0.0035(3) -0.0038(3)
Mo7 0.0278(4) 0.0281(4) 0.0202(4) 0.0067(3) 0.0024(3) -0.0016(3)
Mo8 0.0229(3) 0.0219(3) 0.0252(4) 0.0080(3) 0.0030(3) 0.0012(3)
Mo9 0.0208(3) 0.0262(4) 0.0218(4) 0.0012(3) 0.0094(3) -0.0003(3)
Ca1 0.0447(16) 0.0473(17) 0.0520(18) 0.0141(14) 0.0093(14) 0.0010(13)
Ca2 0.0354(10) 0.0606(13) 0.0417(11) 0.0168(10) 0.0039(9) -0.0013(9)
Ca3 0.0840(18) 0.0553(14) 0.0458(13) 0.0104(11) 0.0128(12) 0.0002(13)
O1 0.022(3) 0.019(3) 0.029(3) 0.005(2) 0.006(2) 0.000(2)
O2 0.017(3) 0.020(3) 0.024(3) 0.002(2) 0.008(2) 0.000(2)
O3 0.021(3) 0.024(3) 0.025(3) 0.009(2) 0.004(2) -0.002(2)
O4 0.025(3) 0.022(3) 0.022(3) -0.003(2) 0.010(2) -0.003(2)
O5 0.022(3) 0.025(3) 0.020(3) 0.006(2) 0.005(2) -0.002(2)
O6 0.021(3) 0.019(3) 0.023(3) 0.002(2) 0.007(2) 0.002(2)
O7 0.024(3) 0.029(3) 0.023(3) 0.003(2) 0.004(2) -0.004(2)
O8 0.021(3) 0.022(3) 0.018(3) 0.003(2) 0.001(2) -0.001(2)
O9 0.023(3) 0.026(3) 0.025(3) 0.005(2) 0.007(2) -0.002(2)
O10 0.025(3) 0.019(3) 0.021(3) 0.004(2) 0.011(2) 0.001(2)
O11 0.023(3) 0.026(3) 0.027(3) 0.008(2) 0.005(2) 0.002(2)
O12 0.029(3) 0.022(3) 0.035(3) 0.009(2) 0.008(2) -0.001(2)
O13 0.026(3) 0.016(3) 0.029(3) 0.000(2) 0.010(2) -0.001(2)
O14 0.034(3) 0.027(3) 0.029(3) 0.012(2) 0.006(2) -0.005(2)
O15 0.034(3) 0.018(3) 0.024(3) -0.004(2) 0.002(2) -0.006(2)
O16 0.030(3) 0.015(3) 0.039(3) 0.008(2) 0.013(3) 0.003(2)
O17 0.022(3) 0.029(3) 0.031(3) 0.004(2) 0.000(2) 0.002(2)
O18 0.023(3) 0.046(4) 0.035(3) 0.010(3) -0.001(2) 0.000(3)
O19 0.031(3) 0.037(3) 0.041(4) 0.012(3) -0.002(3) 0.000(3)
O20 0.030(3) 0.038(3) 0.043(4) 0.013(3) 0.001(3) 0.003(3)
O21 0.043(4) 0.045(4) 0.021(3) 0.003(3) 0.013(3) -0.005(3)
O22 0.051(4) 0.055(4) 0.021(3) 0.012(3) 0.006(3) -0.001(3)
O23 0.026(3) 0.037(3) 0.048(4) 0.020(3) 0.009(3) 0.005(3)
O24 0.027(3) 0.030(3) 0.039(3) 0.014(3) 0.008(3) 0.007(2)
O25 0.041(4) 0.033(3) 0.042(4) 0.009(3) 0.004(3) -0.010(3)
O26 0.040(3) 0.029(3) 0.044(4) 0.017(3) 0.006(3) 0.002(3)
O27 0.031(3) 0.040(3) 0.033(3) 0.010(3) 0.001(3) -0.003(3)
O28 0.025(3) 0.029(3) 0.028(3) 0.003(2) 0.003(2) -0.001(2)
O29 0.040(3) 0.035(3) 0.024(3) -0.004(3) 0.008(3) -0.006(3)
O30 0.020(3) 0.040(3) 0.046(4) 0.012(3) 0.011(3) 0.002(2)
O31 0.018(3) 0.029(3) 0.038(3) 0.008(3) 0.009(2) 0.003(2)
O32 0.039(4) 0.065(5) 0.032(4) 0.006(3) -0.001(3) 0.003(3)
C1 0.030(4) 0.023(4) 0.026(4) -0.001(3) 0.008(3) -0.001(3)
C2 0.024(4) 0.061(6) 0.033(5) 0.009(4) 0.000(4) 0.011(4)
N1 0.016(3) 0.050(5) 0.047(5) 0.012(4) 0.000(3) 0.005(3)
C3 0.025(4) 0.022(4) 0.033(4) 0.009(3) 0.003(3) 0.002(3)
C4 0.037(5) 0.029(5) 0.072(7) 0.021(5) 0.022(5) 0.000(4)
N2 0.032(4) 0.036(4) 0.074(6) 0.024(4) 0.017(4) -0.006(3)
OW1 0.055(6) 0.101(8) 0.114(9) 0.046(7) 0.033(5) 0.003(5)
OW2 0.183(12) 0.074(6) 0.040(5) 0.017(4) 0.029(6) 0.067(7)
OW3 0.132(11) 0.156(12) 0.059(7) 0.042(7) -0.008(7) -0.017(9)
OW4 0.102(7) 0.052(5) 0.049(5) 0.000(4) 0.017(5) 0.013(5)
OW5 0.094(7) 0.080(7) 0.094(8) 0.041(6) 0.017(6) -0.013(6)
OW6 0.068(7) 0.105(9) 0.219(16) 0.084(10) 0.038(8) 0.020(6)
OW7 0.080(7) 0.117(9) 0.095(8) 0.034(7) 0.008(6) -0.007(6)
OW8 0.114(8) 0.044(5) 0.072(6) -0.004(4) 0.017(6) 0.009(5)
OW9 0.108(8) 0.075(7) 0.064(6) 0.017(5) -0.009(6) -0.015(6)
OW10 0.041(5) 0.095(8) 0.216(15) 0.068(9) 0.052(7) 0.003(5)
OW11 0.229(18) 0.102(10) 0.105(10) 0.042(8) -0.037(11) -0.038(11)
W1 0.046(4) 0.058(5) 0.048(4) 0.009(4) 0.006(3) 0.015(3)
W2 0.078(6) 0.041(4) 0.092(7) 0.019(4) 0.011(5) -0.005(4)
W3 0.094(8) 0.105(8) 0.076(7) 0.028(6) 0.002(6) -0.024(6)
W4 0.114(11) 0.193(17) 0.215(19) 0.131(15) 0.011(11) -0.035(11)
W5A 0.043(8) 0.093(12) 0.19(2) 0.065(13) -0.010(10) -0.004(8)
W5B 0.08(3) 0.09(3) 0.59(13) 0.16(5) -0.16(5) -0.05(2)
W6 0.132(15) 0.33(3) 0.33(3) 0.23(3) 0.096(17) 0.038(17)
W7A 0.15(2) 0.29(4) 0.14(2) 0.03(2) -0.056(17) -0.06(2)
W8A 0.11(3) 0.25(6) 0.86(17) -0.16(8) 0.22(6) -0.11(3)
W8B 0.14(3) 0.082(19) 0.46(7) 0.08(3) 0.17(4) 0.025(18)
W10A 0.10(3) 0.16(5) 0.50(13) -0.17(6) 0.14(6) -0.03(3)
W10B 0.13(2) 0.28(4) 0.31(5) -0.09(3) 0.08(3) -0.10(3)

loop_
_atom_type_symbol
_atom_type_description
_atom_type_scat_dispersion_real
_atom_type_scat_dispersion_imag
_atom_type_scat_source
O O 0.0106 0.0060 'International Tables Vol C Tables 4.2.6.8 and 6.1.1.4'
H H 0.0000 0.0000 'International Tables Vol C Tables 4.2.6.8 and 6.1.1.4'
N N 0.0061 0.0033 'International Tables Vol C Tables 4.2.6.8 and 6.1.1.4'
C C 0.0033 0.0016 'International Tables Vol C Tables 4.2.6.8 and 6.1.1.4'
Ca Ca 0.2262 0.3064 'International Tables Vol C Tables 4.2.6.8 and 6.1.1.4'
Mo Mo -1.6832 0.6857 'International Tables Vol C Tables 4.2.6.8 and 6.1.1.4'

loop_
_geom_angle_atom_site_label_1
_geom_angle_atom_site_label_2
_geom_angle_atom_site_label_3
_geom_angle
_geom_angle_site_symmetry_1
_geom_angle_site_symmetry_3
_geom_angle_publ_flag
O23 Mo1 O8 105.1(3) . . ?
O23 Mo1 O13 107.9(3) . . ?
O8 Mo1 O13 93.7(2) . . ?
O23 Mo1 O11 99.0(3) . 2_665 ?
O8 Mo1 O11 89.9(2) . 2_665 ?
O13 Mo1 O11 150.8(2) . 2_665 ?
O23 Mo1 O16 89.6(3) . . ?
O8 Mo1 O16 164.6(2) . . ?
O13 Mo1 O16 86.2(2) . . ?
O11 Mo1 O16 82.9(2) 2_665 . ?
O23 Mo1 O6 168.2(2) . . ?
O8 Mo1 O6 85.2(2) . . ?
O13 Mo1 O6 76.5(2) . . ?
O11 Mo1 O6 75.0(2) 2_665 . ?
O16 Mo1 O6 79.7(2) . . ?
O23 Mo1 Mo2 99.2(2) . . ?
O8 Mo1 Mo2 47.59(15) . . ?
O13 Mo1 Mo2 49.83(15) . . ?
O11 Mo1 Mo2 136.90(15) 2_665 . ?
O16 Mo1 Mo2 135.82(16) . . ?
O6 Mo1 Mo2 91.90(14) . . ?
O24 Mo2 O8 105.8(3) . . ?
O24 Mo2 O1 99.0(2) . . ?
O8 Mo2 O1 90.0(2) . . ?
O24 Mo2 O13 102.4(3) . . ?
O8 Mo2 O13 93.1(2) . . ?
O1 Mo2 O13 156.7(2) . . ?
O24 Mo2 O4 95.2(3) . . ?
O8 Mo2 O4 157.2(2) . . ?
O1 Mo2 O4 77.7(2) . . ?
O13 Mo2 O4 91.2(2) . . ?
O24 Mo2 O2 167.5(2) . . ?
O8 Mo2 O2 86.7(2) . . ?
O1 Mo2 O2 82.1(2) . . ?
O13 Mo2 O2 75.0(2) . . ?
O4 Mo2 O2 72.8(2) . . ?
O24 Mo2 Mo1 95.7(2) . . ?
O8 Mo2 Mo1 48.07(15) . . ?
O1 Mo2 Mo1 137.98(16) . . ?
O13 Mo2 Mo1 48.67(16) . . ?
O4 Mo2 Mo1 139.80(15) . . ?
O2 Mo2 Mo1 91.68(13) . . ?
O24 Mo2 Mo9 87.2(2) . . ?
O8 Mo2 Mo9 133.27(16) . . ?
O1 Mo2 Mo9 43.33(16) . . ?
O13 Mo2 Mo9 128.41(16) . . ?
O4 Mo2 Mo9 37.25(14) . . ?
O2 Mo2 Mo9 85.05(13) . . ?
Mo1 Mo2 Mo9 176.27(3) . . ?
O28 Mo3 O10 105.1(3) . . ?
O28 Mo3 O1 99.6(2) . . ?
O10 Mo3 O1 89.8(2) . . ?
O28 Mo3 O5 101.8(2) . . ?
O10 Mo3 O5 93.4(2) . . ?
O1 Mo3 O5 156.6(2) . . ?
O28 Mo3 O9 93.4(2) . . ?
O10 Mo3 O9 158.9(2) . . ?
O1 Mo3 O9 77.1(2) . . ?
O5 Mo3 O9 92.4(2) . . ?
O28 Mo3 O3 166.6(2) . . ?
O10 Mo3 O3 88.2(2) . . ?
O1 Mo3 O3 82.0(2) . . ?
O5 Mo3 O3 75.0(2) . . ?
O9 Mo3 O3 73.8(2) . . ?
O28 Mo3 Mo4 96.03(19) . . ?
O10 Mo3 Mo4 48.00(15) . . ?
O1 Mo3 Mo4 137.65(16) . . ?
O5 Mo3 Mo4 48.54(15) . . ?
O9 Mo3 Mo4 140.88(15) . . ?
O3 Mo3 Mo4 91.50(14) . . ?
O28 Mo3 Mo9 86.91(19) . . ?
O10 Mo3 Mo9 133.37(15) . . ?
O1 Mo3 Mo9 43.54(16) . . ?
O5 Mo3 Mo9 128.63(15) . . ?
O9 Mo3 Mo9 36.28(15) . . ?
O3 Mo3 Mo9 85.18(14) . . ?
Mo4 Mo3 Mo9 176.27(3) . . ?
O17 Mo4 O10 105.2(3) . . ?
O17 Mo4 O5 107.0(3) . . ?
O10 Mo4 O5 94.2(2) . . ?
O17 Mo4 O6 99.4(2) . 2_665 ?
O10 Mo4 O6 89.6(2) . 2_665 ?
O5 Mo4 O6 151.2(2) . 2_665 ?
O17 Mo4 O12 88.4(2) . . ?
O10 Mo4 O12 165.3(2) . . ?
O5 Mo4 O12 87.0(2) . . ?
O6 Mo4 O12 82.5(2) 2_665 . ?
O17 Mo4 O11 167.3(2) . . ?
O10 Mo4 O11 86.5(2) . . ?
O5 Mo4 O11 76.4(2) . . ?
O6 Mo4 O11 75.4(2) 2_665 . ?
O12 Mo4 O11 79.5(2) . . ?
O17 Mo4 Mo3 99.97(19) . . ?
O10 Mo4 Mo3 47.75(15) . . ?
O5 Mo4 Mo3 49.62(15) . . ?
O6 Mo4 Mo3 136.49(15) 2_665 . ?
O12 Mo4 Mo3 136.48(16) . . ?
O11 Mo4 Mo3 91.50(15) . . ?
O18 Mo5 O25 105.3(3) . . ?
O18 Mo5 O6 99.1(3) . . ?
O25 Mo5 O6 101.0(3) . . ?
O18 Mo5 O15 101.5(3) . . ?
O25 Mo5 O15 96.6(3) . . ?
O6 Mo5 O15 148.1(2) . . ?
O18 Mo5 O2 95.7(3) . . ?
O25 Mo5 O2 157.7(3) . . ?
O6 Mo5 O2 82.5(2) . . ?
O15 Mo5 O2 71.5(2) . . ?
O18 Mo5 O13 165.0(2) . . ?
O25 Mo5 O13 89.2(3) . . ?
O6 Mo5 O13 73.8(2) . . ?
O15 Mo5 O13 80.2(2) . . ?
O2 Mo5 O13 70.56(19) . . ?
O27 Mo6 O29 105.0(3) . . ?
O27 Mo6 O15 101.2(3) . . ?
O29 Mo6 O15 97.2(3) . . ?
O27 Mo6 O7 92.0(3) . . ?
O29 Mo6 O7 100.2(3) . . ?
O15 Mo6 O7 154.6(2) . . ?
O27 Mo6 O2 94.7(2) . . ?
O29 Mo6 O2 159.2(3) . . ?
O15 Mo6 O2 72.3(2) . . ?
O7 Mo6 O2 85.1(2) . . ?
O27 Mo6 O4 160.3(2) . . ?
O29 Mo6 O4 90.5(3) . . ?
O15 Mo6 O4 88.5(2) . . ?
O7 Mo6 O4 73.0(2) . . ?
O2 Mo6 O4 71.78(19) . . ?
O22 Mo7 O19 105.8(3) . . ?
O22 Mo7 O14 97.5(3) . . ?
O19 Mo7 O14 101.7(3) . . ?
O22 Mo7 O7 100.5(3) . . ?
O19 Mo7 O7 92.3(3) . . ?
O14 Mo7 O7 153.3(2) . . ?
O22 Mo7 O3 157.9(3) . . ?
O19 Mo7 O3 95.6(3) . . ?
O14 Mo7 O3 72.2(2) . . ?
O7 Mo7 O3 83.9(2) . . ?
O22 Mo7 O9 88.8(3) . . ?
O19 Mo7 O9 160.5(3) . . ?
O14 Mo7 O9 88.8(2) . . ?
O7 Mo7 O9 72.0(2) . . ?
O3 Mo7 O9 71.82(19) . . ?
O20 Mo8 O26 104.1(3) . . ?
O20 Mo8 O11 99.2(3) . . ?
O26 Mo8 O11 102.2(3) . . ?
O20 Mo8 O14 102.1(3) . . ?
O26 Mo8 O14 96.0(3) . . ?
O11 Mo8 O14 147.6(2) . . ?
O20 Mo8 O3 94.6(3) . . ?
O26 Mo8 O3 159.7(2) . . ?
O11 Mo8 O3 82.0(2) . . ?
O14 Mo8 O3 72.2(2) . . ?
O20 Mo8 O5 164.0(3) . . ?
O26 Mo8 O5 91.6(2) . . ?
O11 Mo8 O5 73.7(2) . . ?
O14 Mo8 O5 79.2(2) . . ?
O3 Mo8 O5 70.38(19) . . ?
O21 Mo9 O30 103.3(3) . . ?
O21 Mo9 O9 102.4(3) . . ?
O30 Mo9 O9 102.8(3) . . ?
O21 Mo9 O4 101.1(3) . . ?
O30 Mo9 O4 101.9(3) . . ?
O9 Mo9 O4 140.7(2) . . ?
O21 Mo9 O7 88.4(3) . . ?
O30 Mo9 O7 168.3(3) . . ?
O9 Mo9 O7 74.9(2) . . ?
O4 Mo9 O7 74.8(2) . . ?
O21 Mo9 O1 168.6(3) . . ?
O30 Mo9 O1 88.0(3) . . ?
O9 Mo9 O1 75.8(2) . . ?
O4 Mo9 O1 75.0(2) . . ?
O7 Mo9 O1 80.3(2) . . ?
O21 Mo9 Mo3 142.5(2) . . ?
O30 Mo9 Mo3 85.8(2) . . ?
O9 Mo9 Mo3 40.44(16) . . ?
O4 Mo9 Mo3 112.57(15) . . ?
O7 Mo9 Mo3 85.22(15) . . ?
O1 Mo9 Mo3 37.98(13) . . ?
O21 Mo9 Mo2 140.9(2) . . ?
O30 Mo9 Mo2 85.0(2) . . ?
O9 Mo9 Mo2 113.10(16) . . ?
O4 Mo9 Mo2 40.09(16) . . ?
O7 Mo9 Mo2 85.47(15) . . ?
O1 Mo9 Mo2 37.71(13) . . ?
Mo3 Mo9 Mo2 75.35(3) . . ?
O8 Ca1 O8 180.0 . 2_665 ?
O8 Ca1 O10 91.56(17) . 2_665 ?
O8 Ca1 O10 88.44(17) 2_665 2_665 ?
O8 Ca1 O10 88.44(17) . . ?
O8 Ca1 O10 91.56(17) 2_665 . ?
O10 Ca1 O10 180.0 2_665 . ?
O8 Ca1 O31 97.74(18) . . ?
O8 Ca1 O31 82.26(18) 2_665 . ?
O10 Ca1 O31 81.53(18) 2_665 . ?
O10 Ca1 O31 98.47(18) . . ?
O8 Ca1 O31 82.26(18) . 2_665 ?
O8 Ca1 O31 97.74(18) 2_665 2_665 ?
O10 Ca1 O31 98.47(18) 2_665 2_665 ?
O10 Ca1 O31 81.53(18) . 2_665 ?
O31 Ca1 O31 180.0 . 2_665 ?
O32 Ca2 OW3 172.9(4) . . ?
O32 Ca2 OW10 90.2(4) . . ?
OW3 Ca2 OW10 86.2(5) . . ?
O32 Ca2 OW6 93.4(5) . . ?
OW3 Ca2 OW6 93.0(6) . . ?
OW10 Ca2 OW6 145.9(4) . . ?
O32 Ca2 O19 90.3(2) . . ?
OW3 Ca2 O19 88.5(4) . . ?
OW10 Ca2 O19 140.9(3) . . ?
OW6 Ca2 O19 73.0(3) . . ?
O32 Ca2 OW1 91.3(3) . . ?
OW3 Ca2 OW1 93.8(5) . . ?
OW10 Ca2 OW1 74.5(3) . . ?
OW6 Ca2 OW1 71.5(4) . . ?
O19 Ca2 OW1 144.5(3) . . ?
O32 Ca2 O27 89.3(2) . . ?
OW3 Ca2 O27 83.6(4) . . ?
OW10 Ca2 O27 67.6(3) . . ?
OW6 Ca2 O27 146.3(3) . . ?
O19 Ca2 O27 73.3(2) . . ?
OW1 Ca2 O27 142.1(3) . . ?
OW9 Ca3 OW11 143.3(4) . . ?
OW9 Ca3 OW7 106.7(4) . . ?
OW11 Ca3 OW7 79.1(5) . . ?
OW9 Ca3 OW2 84.9(4) . . ?
OW11 Ca3 OW2 72.0(5) . . ?
OW7 Ca3 OW2 143.2(4) . . ?
OW9 Ca3 OW5 70.2(4) . . ?
OW11 Ca3 OW5 77.4(4) . . ?
OW7 Ca3 OW5 73.4(4) . . ?
OW2 Ca3 OW5 78.4(3) . . ?
OW9 Ca3 OW4 81.1(4) . . ?
OW11 Ca3 OW4 117.1(5) . . ?
OW7 Ca3 OW4 142.0(4) . . ?
OW2 Ca3 OW4 73.3(3) . . ?
OW5 Ca3 OW4 141.1(4) . . ?
OW9 Ca3 O29 73.4(3) . . ?
OW11 Ca3 O29 140.4(4) . . ?
OW7 Ca3 O29 73.8(3) . . ?
OW2 Ca3 O29 142.3(4) . . ?
OW5 Ca3 O29 120.1(3) . . ?
OW4 Ca3 O29 73.1(3) . . ?
OW9 Ca3 OW8 144.4(4) . . ?
OW11 Ca3 OW8 71.7(4) . . ?
OW7 Ca3 OW8 81.8(4) . . ?
OW2 Ca3 OW8 109.2(3) . . ?
OW5 Ca3 OW8 143.4(4) . . ?
OW4 Ca3 OW8 72.6(3) . . ?
O29 Ca3 OW8 76.3(3) . . ?
Mo2 O1 Mo3 159.9(3) . . ?
Mo2 O1 Mo9 99.0(2) . . ?
Mo3 O1 Mo9 98.5(2) . . ?
Mo6 O2 Mo5 95.8(2) . . ?
Mo6 O2 Mo2 105.2(2) . . ?
Mo5 O2 Mo2 103.7(2) . . ?
Mo8 O3 Mo7 94.5(2) . . ?
Mo8 O3 Mo3 104.2(2) . . ?
Mo7 O3 Mo3 105.0(2) . . ?
Mo9 O4 Mo2 102.7(2) . . ?
Mo9 O4 Mo6 102.5(2) . . ?
Mo2 O4 Mo6 110.1(2) . . ?
Mo4 O5 Mo3 81.8(2) . . ?
Mo4 O5 Mo8 101.1(2) . . ?
Mo3 O5 Mo8 109.6(2) . . ?
Mo5 O6 Mo4 142.9(3) . 2_665 ?
Mo5 O6 Mo1 108.4(2) . . ?
Mo4 O6 Mo1 104.4(2) 2_665 . ?
Mo6 O7 Mo7 147.0(3) . . ?
Mo6 O7 Mo9 106.4(3) . . ?
Mo7 O7 Mo9 106.3(2) . . ?
Mo2 O8 Mo1 84.3(2) . . ?
Mo2 O8 Ca1 128.9(3) . . ?
Mo1 O8 Ca1 133.9(3) . . ?
Mo9 O9 Mo3 103.3(3) . . ?
Mo9 O9 Mo7 103.6(2) . . ?
Mo3 O9 Mo7 108.9(2) . . ?
Mo3 O10 Mo4 84.3(2) . . ?
Mo3 O10 Ca1 127.1(3) . . ?
Mo4 O10 Ca1 132.4(2) . . ?
Mo8 O11 Mo1 142.8(3) . 2_665 ?
Mo8 O11 Mo4 108.2(2) . . ?
Mo1 O11 Mo4 104.7(2) 2_665 . ?
C3 O12 Mo4 130.9(5) . . ?
Mo1 O13 Mo2 81.5(2) . . ?
Mo1 O13 Mo5 100.9(2) . . ?
Mo2 O13 Mo5 109.8(2) . . ?
Mo7 O14 Mo8 115.4(3) . . ?
Mo6 O15 Mo5 115.7(3) . . ?
C3 O16 Mo1 130.7(5) 2_665 . ?
Mo7 O19 Ca2 154.9(4) . . ?
Mo6 O27 Ca2 154.4(3) . . ?
Mo6 O29 Ca3 156.0(4) . . ?
C1 O31 Ca1 136.4(5) . . ?
C1 O32 Ca2 157.4(6) . . ?
O32 C1 O31 126.6(8) . . ?
O32 C1 C2 117.9(8) . 2_665 ?
O31 C1 C2 115.5(7) . 2_665 ?
N1 C2 C1 111.9(7) 2_565 2_665 ?
O16 C3 O12 127.6(7) 2_665 . ?
O16 C3 C4 114.3(7) 2_665 2_665 ?
O12 C3 C4 118.1(7) . 2_665 ?
C3 C4 N2 112.8(7) 2_665 2_665 ?

loop_
_geom_bond_atom_site_label_1
_geom_bond_atom_site_label_2
_geom_bond_distance
_geom_bond_site_symmetry_2
_geom_bond_publ_flag
Mo1 O23 1.683(6) . ?
Mo1 O8 1.942(5) . ?
Mo1 O13 1.972(6) . ?
Mo1 O11 2.051(5) 2_665 ?
Mo1 O16 2.160(5) . ?
Mo1 O6 2.197(5) . ?
Mo1 Mo2 2.5973(11) . ?
Mo2 O24 1.692(5) . ?
Mo2 O8 1.927(5) . ?
Mo2 O1 1.978(5) . ?
Mo2 O13 2.007(5) . ?
Mo2 O4 2.109(5) . ?
Mo2 O2 2.315(5) . ?
Mo2 Mo9 3.1950(12) . ?
Mo3 O28 1.688(5) . ?
Mo3 O10 1.936(5) . ?
Mo3 O1 1.983(5) . ?
Mo3 O5 2.003(5) . ?
Mo3 O9 2.124(6) . ?
Mo3 O3 2.286(5) . ?
Mo3 Mo4 2.6027(14) . ?
Mo3 Mo9 3.1869(17) . ?
Mo4 O17 1.684(5) . ?
Mo4 O10 1.944(5) . ?
Mo4 O5 1.970(5) . ?
Mo4 O6 2.047(5) 2_665 ?
Mo4 O12 2.160(5) . ?
Mo4 O11 2.185(5) . ?
Mo5 O18 1.699(6) . ?
Mo5 O25 1.716(6) . ?
Mo5 O6 1.920(5) . ?
Mo5 O15 1.957(6) . ?
Mo5 O2 2.223(5) . ?
Mo5 O13 2.350(5) . ?
Mo6 O27 1.703(6) . ?
Mo6 O29 1.713(6) . ?
Mo6 O15 1.928(6) . ?
Mo6 O7 1.965(6) . ?
Mo6 O2 2.210(5) . ?
Mo6 O4 2.276(6) . ?
Mo7 O22 1.716(6) . ?
Mo7 O19 1.718(6) . ?
Mo7 O14 1.917(6) . ?
Mo7 O7 1.966(6) . ?
Mo7 O3 2.235(5) . ?
Mo7 O9 2.285(6) . ?
Mo8 O20 1.702(6) . ?
Mo8 O26 1.712(6) . ?
Mo8 O11 1.924(5) . ?
Mo8 O14 1.948(6) . ?
Mo8 O3 2.213(5) . ?
Mo8 O5 2.334(5) . ?
Mo9 O21 1.719(6) . ?
Mo9 O30 1.721(6) . ?
Mo9 O9 1.938(5) . ?
Mo9 O4 1.982(5) . ?
Mo9 O7 2.186(6) . ?
Mo9 O1 2.219(6) . ?
Ca1 O8 2.358(5) . ?
Ca1 O8 2.358(5) 2_665 ?
Ca1 O10 2.401(5) 2_665 ?
Ca1 O10 2.401(5) . ?
Ca1 O31 2.459(6) . ?
Ca1 O31 2.459(6) 2_665 ?
Ca2 O32 2.315(7) . ?
Ca2 OW3 2.327(11) . ?
Ca2 OW10 2.402(10) . ?
Ca2 OW6 2.415(12) . ?
Ca2 O19 2.422(6) . ?
Ca2 OW1 2.426(9) . ?
Ca2 O27 2.488(7) . ?
Ca3 OW9 2.433(11) . ?
Ca3 OW11 2.434(14) . ?
Ca3 OW7 2.449(12) . ?
Ca3 OW2 2.466(10) . ?
Ca3 OW5 2.475(11) . ?
Ca3 OW4 2.494(10) . ?
Ca3 O29 2.514(7) . ?
Ca3 OW8 2.532(11) . ?
O6 Mo4 2.047(5) 2_665 ?
O11 Mo1 2.051(5) 2_665 ?
O12 C3 1.261(10) . ?
O16 C3 1.252(10) 2_665 ?
O31 C1 1.249(10) . ?
O32 C1 1.233(11) . ?
C1 C2 1.519(12) 2_665 ?
C2 N1 1.483(11) 2_565 ?
C2 C1 1.519(12) 2_665 ?
N1 C2 1.483(11) 2_565 ?
C3 O16 1.252(10) 2_665 ?
C3 C4 1.489(11) 2_665 ?
C4 C3 1.489(11) 2_665 ?
C4 N2 1.492(11) 2_665 ?
N2 C4 1.492(11) 2_665 ?
W5A W5B 1.68(5) . ?
